data_7053807
loop_
_publ_author_name
'Zhang, Hui'
'Xie, Lixia'
'Yan, Wenbo'
'He, Cheng'
'Cao, Xin'
'Duan, Chunying'

_publ_section_title
;
 Conformational switching fluorescent chemodosimeter for the selective
 detection of silver(i) ions
;
_journal_issue 7
_journal_name_full 'New Journal of Chemistry'
_journal_page_first 1478
_journal_paper_doi 10.1039/b904369a
_journal_volume 33
_journal_year 2009
_chemical_formula_sum 'C50 H52 Br2 N4 O2'
_chemical_formula_weight 900.78
_chemical_name_systematic
;
?
;
_space_group_IT_number 14
_symmetry_cell_setting monoclinic
_symmetry_space_group_name_Hall '-P 2ybc'
_symmetry_space_group_name_H-M 'P 1 21/c 1'
_atom_sites_solution_hydrogens geom
_atom_sites_solution_primary direct
_atom_sites_solution_secondary difmap
_audit_creation_method SHELXL-97
_cell_angle_alpha 90.00
_cell_angle_beta 96.964(2)
_cell_angle_gamma 90.00
_cell_formula_units_Z 2
_cell_length_a 10.8056(9)
_cell_length_b 12.5425(11)
_cell_length_c 16.8485(14)
_cell_measurement_temperature 293(2)
_cell_volume 2266.6(3)
_computing_cell_refinement 'Bruker SMART'
_computing_data_collection 'Bruker SMART'
_computing_data_reduction 'Bruker SAINT'
_computing_molecular_graphics 'Bruker SHELXTL'
_computing_publication_material 'Bruker SHELXTL'
_computing_structure_refinement 'Bruker SHELXTL'
_computing_structure_solution 'Bruker SHELXTL'
_diffrn_ambient_temperature 293(2)
_diffrn_measured_fraction_theta_full 0.999
_diffrn_measured_fraction_theta_max 0.999
_diffrn_measurement_device_type 'CCD area detector'
_diffrn_measurement_method 'phi and omega scans'
_diffrn_radiation_monochromator graphite
_diffrn_radiation_source 'fine-focus sealed tube'
_diffrn_radiation_type MoK\a
_diffrn_radiation_wavelength 0.71073
_diffrn_reflns_av_R_equivalents 0.0704
_diffrn_reflns_av_sigmaI/netI 0.1230
_diffrn_reflns_limit_h_max 12
_diffrn_reflns_limit_h_min -12
_diffrn_reflns_limit_k_max 11
_diffrn_reflns_limit_k_min -14
_diffrn_reflns_limit_l_max 20
_diffrn_reflns_limit_l_min -20
_diffrn_reflns_number 11004
_diffrn_reflns_theta_full 25.00
_diffrn_reflns_theta_max 25.00
_diffrn_reflns_theta_min 1.90
_exptl_absorpt_coefficient_mu 1.831
_exptl_absorpt_correction_T_max 0.7109
_exptl_absorpt_correction_T_min 0.6096
_exptl_absorpt_correction_type empirical
_exptl_absorpt_process_details SADABS
_exptl_crystal_colour colorless
_exptl_crystal_density_diffrn 1.320
_exptl_crystal_density_method 'not measured'
_exptl_crystal_description block
_exptl_crystal_F_000 932
_exptl_crystal_size_max 0.30
_exptl_crystal_size_mid 0.25
_exptl_crystal_size_min 0.20
_refine_diff_density_max 0.672
_refine_diff_density_min -0.296
_refine_diff_density_rms 0.068
_refine_ls_extinction_method none
_refine_ls_goodness_of_fit_ref 0.996
_refine_ls_hydrogen_treatment 'riding mode'
_refine_ls_matrix_type full
_refine_ls_number_parameters 265
_refine_ls_number_reflns 3978
_refine_ls_number_restraints 0
_refine_ls_restrained_S_all 0.996
_refine_ls_R_factor_all 0.1645
_refine_ls_R_factor_gt 0.0672
_refine_ls_shift/su_max 0.000
_refine_ls_shift/su_mean 0.000
_refine_ls_structure_factor_coef Fsqd
_refine_ls_weighting_details 'calc w=1/[\s^2^(Fo^2^)+(0.0450P)^2^+0.0000P] where P=(Fo^2^+2Fc^2^)/3'
_refine_ls_weighting_scheme calc
_refine_ls_wR_factor_gt 0.1381
_refine_ls_wR_factor_ref 0.1573
_reflns_number_gt 1635
_reflns_number_total 3978
_reflns_threshold_expression >2sigma(I)
_cod_data_source_file b904369asup1.cif
_cod_data_source_block sad
_cod_depositor_comments
;
The following automatic conversions were performed:

'_symmetry_cell_setting' value 'Monoclinic' changed to 'monoclinic'
according to /home/saulius/struct/CIF-dictionaries/cif_core.dic
dictionary named 'cif_core.dic' version 2.4.2 from 2011-04-26.

Automatic conversion script
Id: cif_fix_values 1891 2012-01-12 08:04:46Z andrius 
;
_cod_original_sg_symbol_H-M 'P2(1)/c '
_cod_database_code 7053807

loop_
_symmetry_equiv_pos_as_xyz
'x, y, z'
'-x, y+1/2, -z+1/2'
'-x, -y, -z'
'x, -y-1/2, z-1/2'

loop_
_atom_site_label
_atom_site_type_symbol
_atom_site_fract_x
_atom_site_fract_y
_atom_site_fract_z
_atom_site_U_iso_or_equiv
_atom_site_adp_type
_atom_site_occupancy
_atom_site_symmetry_multiplicity
_atom_site_calc_flag
_atom_site_refinement_flags
N2 N 0.0910(4) 0.8576(4) 0.9067(3) 0.0512(13) Uani 1 1 d .
C1 C -0.2441(6) 0.6012(6) 0.9666(4) 0.094(2) Uani 1 1 d .
H1A H -0.2552 0.6521 1.0076 0.141 Uiso 1 1 calc R
H1B H -0.3081 0.5479 0.9647 0.141 Uiso 1 1 calc R
H1C H -0.2491 0.6368 0.9158 0.141 Uiso 1 1 calc R
C2 C -0.1150(6) 0.5476(6) 0.9850(4) 0.0612(18) Uani 1 1 d .
C3 C -0.0194(8) 0.5996(5) 1.0302(4) 0.0584(18) Uani 1 1 d .
C4 C 0.0952(7) 0.5514(6) 1.0464(4) 0.0622(19) Uani 1 1 d .
C5 C 0.2040(7) 0.6085(6) 1.0960(4) 0.096(3) Uani 1 1 d .
H5A H 0.2723 0.6155 1.0648 0.145 Uiso 1 1 calc R
H5B H 0.2303 0.5678 1.1433 0.145 Uiso 1 1 calc R
H5C H 0.1775 0.6780 1.1109 0.145 Uiso 1 1 calc R
C6 C -0.0365(6) 0.7125(5) 1.0610(4) 0.074(2) Uani 1 1 d .
H6A H -0.1246 0.7289 1.0585 0.089 Uiso 1 1 calc R
H6B H 0.0004 0.7181 1.1163 0.089 Uiso 1 1 calc R
C7 C 0.0249(6) 0.7800(5) 0.9330(4) 0.0548(17) Uani 1 1 d .
H7 H -0.0155 0.7268 0.9013 0.066 Uiso 1 1 calc R
C8 C 0.0913(6) 0.8773(5) 1.0367(4) 0.0533(17) Uani 1 1 d .
C9 C 0.1153(6) 0.9225(5) 1.1118(4) 0.0658(19) Uani 1 1 d .
H9 H 0.0844 0.8931 1.1562 0.079 Uiso 1 1 calc R
C10 C 0.1876(6) 1.0136(7) 1.1174(4) 0.081(2) Uani 1 1 d .
H10 H 0.2072 1.0462 1.1669 0.098 Uiso 1 1 calc R
C11 C 0.2325(6) 1.0584(5) 1.0493(5) 0.076(2) Uani 1 1 d .
H11 H 0.2812 1.1197 1.0551 0.092 Uiso 1 1 calc R
C12 C 0.2060(6) 1.0135(6) 0.9748(4) 0.0682(19) Uani 1 1 d .
H12 H 0.2346 1.0435 0.9300 0.082 Uiso 1 1 calc R
C13 C 0.1349(6) 0.9218(5) 0.9697(4) 0.0514(16) Uani 1 1 d .
C14 C 0.1211(6) 0.8674(5) 0.8242(4) 0.0609(18) Uani 1 1 d .
H14A H 0.1114 0.9410 0.8070 0.073 Uiso 1 1 calc R
H14B H 0.0636 0.8243 0.7890 0.073 Uiso 1 1 calc R
C15 C 0.2530(6) 0.8314(6) 0.8186(3) 0.0561(17) Uani 1 1 d .
C16 C 0.3423(7) 0.9058(6) 0.8117(4) 0.073(2) Uani 1 1 d .
H16 H 0.3197 0.9773 0.8077 0.088 Uiso 1 1 calc R
C17 C 0.4673(7) 0.8778(7) 0.8106(4) 0.087(2) Uani 1 1 d .
H17 H 0.5265 0.9305 0.8060 0.104 Uiso 1 1 calc R
C18 C 0.5023(7) 0.7750(8) 0.8163(4) 0.089(3) Uani 1 1 d .
H18 H 0.5857 0.7570 0.8158 0.107 Uiso 1 1 calc R
C19 C 0.4131(7) 0.6942(7) 0.8229(4) 0.071(2) Uani 1 1 d .
C20 C 0.4452(8) 0.5857(9) 0.8302(5) 0.102(3) Uani 1 1 d .
H20 H 0.5286 0.5667 0.8310 0.122 Uiso 1 1 calc R
C21 C 0.3609(11) 0.5082(7) 0.8360(5) 0.103(3) Uani 1 1 d .
H21 H 0.3860 0.4374 0.8409 0.124 Uiso 1 1 calc R
C22 C 0.2351(9) 0.5349(7) 0.8346(4) 0.091(3) Uani 1 1 d .
H22 H 0.1764 0.4818 0.8393 0.109 Uiso 1 1 calc R
C23 C 0.1985(7) 0.6385(6) 0.8263(4) 0.068(2) Uani 1 1 d .
H23 H 0.1140 0.6548 0.8225 0.082 Uiso 1 1 calc R
C24 C 0.2859(6) 0.7217(6) 0.8232(3) 0.0588(18) Uani 1 1 d .
N1 N 0.0243(5) 0.7888(4) 1.0112(3) 0.0563(14) Uani 1 1 d .
Br1 Br -0.15315(7) 0.67904(7) 0.75413(5) 0.0911(4) Uani 1 1 d .
O1 O -0.3615(6) 0.7208(5) 0.5974(3) 0.135(2) Uani 1 1 d .
H1O H -0.3353 0.6911 0.6395 0.202 Uiso 1 1 calc R
C25 C -0.5081(8) 0.6958(7) 0.5757(8) 0.229(7) Uani 1 1 d .
H25A H -0.5366 0.7238 0.5236 0.344 Uiso 1 1 calc R
H25B H -0.5537 0.7286 0.6146 0.344 Uiso 1 1 calc R
H25C H -0.5213 0.6201 0.5759 0.344 Uiso 1 1 calc R

loop_
_atom_site_aniso_label
_atom_site_aniso_U_11
_atom_site_aniso_U_22
_atom_site_aniso_U_33
_atom_site_aniso_U_23
_atom_site_aniso_U_13
_atom_site_aniso_U_12
N2 0.055(3) 0.051(4) 0.050(3) -0.004(3) 0.014(3) -0.004(3)
C1 0.083(6) 0.096(6) 0.104(6) 0.009(5) 0.008(5) -0.005(5)
C2 0.063(5) 0.064(5) 0.058(5) 0.011(4) 0.011(4) -0.004(4)
C3 0.071(5) 0.058(5) 0.048(4) 0.001(4) 0.013(4) -0.005(4)
C4 0.077(6) 0.061(5) 0.047(4) -0.003(4) 0.003(4) -0.017(4)
C5 0.108(6) 0.085(6) 0.089(6) -0.004(5) -0.016(5) -0.007(5)
C6 0.089(5) 0.071(6) 0.067(5) -0.009(4) 0.023(4) -0.007(4)
C7 0.064(5) 0.048(5) 0.056(5) -0.005(4) 0.020(4) -0.006(3)
C8 0.056(4) 0.045(4) 0.060(5) -0.006(4) 0.010(4) 0.007(3)
C9 0.077(5) 0.053(5) 0.068(5) -0.003(4) 0.011(4) -0.004(4)
C10 0.079(6) 0.092(7) 0.070(5) -0.024(5) -0.001(4) 0.008(5)
C11 0.074(5) 0.059(5) 0.095(6) -0.011(5) 0.004(5) -0.009(4)
C12 0.070(5) 0.066(6) 0.067(5) -0.006(4) 0.006(4) -0.002(4)
C13 0.058(4) 0.036(4) 0.062(5) 0.002(4) 0.011(4) 0.007(3)
C14 0.064(5) 0.059(5) 0.060(5) 0.004(4) 0.009(4) 0.001(3)
C15 0.063(5) 0.063(5) 0.043(4) 0.013(4) 0.010(3) -0.005(4)
C16 0.078(6) 0.079(6) 0.068(5) 0.007(4) 0.026(4) 0.004(5)
C17 0.075(6) 0.095(7) 0.093(6) 0.000(5) 0.024(5) -0.012(5)
C18 0.051(5) 0.132(8) 0.086(6) -0.014(6) 0.017(4) 0.004(6)
C19 0.070(6) 0.083(7) 0.059(5) -0.010(4) 0.006(4) 0.018(5)
C20 0.087(7) 0.122(9) 0.095(7) -0.015(7) 0.006(5) 0.036(7)
C21 0.145(10) 0.074(7) 0.092(6) -0.004(5) 0.020(7) 0.040(7)
C22 0.136(8) 0.066(6) 0.078(6) 0.001(5) 0.041(6) -0.001(6)
C23 0.088(6) 0.064(5) 0.057(5) -0.005(4) 0.025(4) 0.004(5)
C24 0.065(5) 0.070(6) 0.043(4) 0.008(4) 0.013(3) 0.002(4)
N1 0.075(4) 0.042(4) 0.056(4) -0.005(3) 0.025(3) -0.007(3)
Br1 0.0733(6) 0.1182(7) 0.0828(6) -0.0134(5) 0.0137(4) -0.0154(5)
O1 0.186(7) 0.124(5) 0.095(5) 0.009(4) 0.016(4) 0.026(5)
C25 0.111(8) 0.148(9) 0.47(2) 0.003(11) 0.208(12) -0.007(7)

loop_
_atom_type_symbol
_atom_type_description
_atom_type_scat_dispersion_real
_atom_type_scat_dispersion_imag
_atom_type_scat_source
C C 0.0033 0.0016 'International Tables Vol C Tables 4.2.6.8 and 6.1.1.4'
H H 0.0000 0.0000 'International Tables Vol C Tables 4.2.6.8 and 6.1.1.4'
N N 0.0061 0.0033 'International Tables Vol C Tables 4.2.6.8 and 6.1.1.4'
O O 0.0106 0.0060 'International Tables Vol C Tables 4.2.6.8 and 6.1.1.4'
Br Br -0.2901 2.4595 'International Tables Vol C Tables 4.2.6.8 and 6.1.1.4'

loop_
_geom_angle_atom_site_label_1
_geom_angle_atom_site_label_2
_geom_angle_atom_site_label_3
_geom_angle
_geom_angle_site_symmetry_1
_geom_angle_site_symmetry_3
C7 N2 C13 109.0(5) . .
C7 N2 C14 124.8(5) . .
C13 N2 C14 126.0(5) . .
C2 C1 H1A 109.5 . .
C2 C1 H1B 109.5 . .
H1A C1 H1B 109.5 . .
C2 C1 H1C 109.5 . .
H1A C1 H1C 109.5 . .
H1B C1 H1C 109.5 . .
C3 C2 C4 120.1(6) . 3_567
C3 C2 C1 120.3(7) . .
C4 C2 C1 119.6(7) 3_567 .
C2 C3 C4 120.0(6) . .
C2 C3 C6 121.1(7) . .
C4 C3 C6 118.9(7) . .
C2 C4 C3 119.9(6) 3_567 .
C2 C4 C5 119.1(8) 3_567 .
C3 C4 C5 120.9(7) . .
C4 C5 H5A 109.5 . .
C4 C5 H5B 109.5 . .
H5A C5 H5B 109.5 . .
C4 C5 H5C 109.5 . .
H5A C5 H5C 109.5 . .
H5B C5 H5C 109.5 . .
N1 C6 C3 109.1(5) . .
N1 C6 H6A 109.9 . .
C3 C6 H6A 109.9 . .
N1 C6 H6B 109.9 . .
C3 C6 H6B 109.9 . .
H6A C6 H6B 108.3 . .
N2 C7 N1 110.0(5) . .
N2 C7 H7 125.0 . .
N1 C7 H7 125.0 . .
N1 C8 C9 130.8(7) . .
N1 C8 C13 106.8(6) . .
C9 C8 C13 122.4(6) . .
C10 C9 C8 116.3(7) . .
C10 C9 H9 121.9 . .
C8 C9 H9 121.9 . .
C9 C10 C11 121.3(7) . .
C9 C10 H10 119.3 . .
C11 C10 H10 119.3 . .
C12 C11 C10 121.6(7) . .
C12 C11 H11 119.2 . .
C10 C11 H11 119.2 . .
C11 C12 C13 116.9(7) . .
C11 C12 H12 121.5 . .
C13 C12 H12 121.5 . .
N2 C13 C12 132.6(7) . .
N2 C13 C8 105.9(6) . .
C12 C13 C8 121.5(7) . .
N2 C14 C15 110.7(5) . .
N2 C14 H14A 109.5 . .
C15 C14 H14A 109.5 . .
N2 C14 H14B 109.5 . .
C15 C14 H14B 109.5 . .
H14A C14 H14B 108.1 . .
C16 C15 C24 119.7(6) . .
C16 C15 C14 119.1(6) . .
C24 C15 C14 121.2(6) . .
C15 C16 C17 121.7(7) . .
C15 C16 H16 119.1 . .
C17 C16 H16 119.1 . .
C18 C17 C16 120.3(8) . .
C18 C17 H17 119.8 . .
C16 C17 H17 119.8 . .
C17 C18 C19 120.3(8) . .
C17 C18 H18 119.8 . .
C19 C18 H18 119.8 . .
C20 C19 C18 122.5(8) . .
C20 C19 C24 117.7(8) . .
C18 C19 C24 119.8(7) . .
C21 C20 C19 122.9(9) . .
C21 C20 H20 118.5 . .
C19 C20 H20 118.5 . .
C20 C21 C22 119.5(9) . .
C20 C21 H21 120.2 . .
C22 C21 H21 120.2 . .
C23 C22 C21 120.1(8) . .
C23 C22 H22 120.0 . .
C21 C22 H22 120.0 . .
C22 C23 C24 121.4(7) . .
C22 C23 H23 119.3 . .
C24 C23 H23 119.3 . .
C23 C24 C19 118.2(7) . .
C23 C24 C15 123.6(7) . .
C19 C24 C15 118.1(7) . .
C7 N1 C8 108.3(5) . .
C7 N1 C6 124.6(6) . .
C8 N1 C6 127.1(6) . .
C25 O1 H1O 109.5 . .
O1 C25 H25A 109.5 . .
O1 C25 H25B 109.5 . .
H25A C25 H25B 109.5 . .
O1 C25 H25C 109.5 . .
H25A C25 H25C 109.5 . .
H25B C25 H25C 109.5 . .

loop_
_geom_bond_atom_site_label_1
_geom_bond_atom_site_label_2
_geom_bond_distance
_geom_bond_site_symmetry_2
N2 C7 1.315(6) .
N2 C13 1.369(7) .
N2 C14 1.471(7) .
C1 C2 1.545(8) .
C1 H1A 0.9600 .
C1 H1B 0.9600 .
C1 H1C 0.9600 .
C2 C3 1.372(8) .
C2 C4 1.375(8) 3_567
C3 C4 1.376(8) .
C3 C6 1.527(8) .
C4 C2 1.375(8) 3_567
C4 C5 1.535(8) .
C5 H5A 0.9600 .
C5 H5B 0.9600 .
C5 H5C 0.9600 .
C6 N1 1.478(7) .
C6 H6A 0.9700 .
C6 H6B 0.9700 .
C7 N1 1.323(7) .
C7 H7 0.9300 .
C8 N1 1.366(7) .
C8 C9 1.383(8) .
C8 C13 1.391(8) .
C9 C10 1.381(8) .
C9 H9 0.9300 .
C10 C11 1.415(9) .
C10 H10 0.9300 .
C11 C12 1.373(8) .
C11 H11 0.9300 .
C12 C13 1.381(8) .
C12 H12 0.9300 .
C14 C15 1.510(8) .
C14 H14A 0.9700 .
C14 H14B 0.9700 .
C15 C16 1.357(8) .
C15 C24 1.420(8) .
C16 C17 1.398(9) .
C16 H16 0.9300 .
C17 C18 1.343(9) .
C17 H17 0.9300 .
C18 C19 1.413(9) .
C18 H18 0.9300 .
C19 C20 1.407(10) .
C19 C24 1.418(8) .
C20 C21 1.343(10) .
C20 H20 0.9300 .
C21 C22 1.397(10) .
C21 H21 0.9300 .
C22 C23 1.360(8) .
C22 H22 0.9300 .
C23 C24 1.413(8) .
C23 H23 0.9300 .
O1 C25 1.614(10) .
O1 H1O 0.8200 .
C25 H25A 0.9600 .
C25 H25B 0.9600 .
C25 H25C 0.9600 .
